data_2106853
loop_
_publ_author_name
'Carre, D.'
'Laruelle, P.'

_publ_section_title
;
 Structure cristalline du sulfure d'erbium et de lanthanum, Er9 La10 S27
;
_journal_name_full 'Acta Crystallographica B (24,1968-38,1982)'
_journal_page_first 70
_journal_page_last 73
_journal_volume 29
_journal_year 1973
_chemical_formula_sum 'Er9 La10 S27'
_space_group_crystal_system monoclinic
_space_group_IT_number 12
_space_group_name_Hall '-B 2'
_space_group_name_H-M_alt 'B 1 1 2/m'
_cell_angle_alpha 90
_cell_angle_beta 90
_cell_angle_gamma 122
_cell_formula_units_Z 2
_cell_length_a 29.71
_cell_length_b 21.83
_cell_length_c 3.941
_cell_volume 2167.621
_citation_journal_id_ASTM ACBCAR
_cod_data_source_file Carre_ACBCAR_1973_493.cif
_cod_data_source_block Er9La10S27
_cod_depositor_comments
;
 Updating space group information.

 Antanas Vaitkus,
 2018-07-23
;
_cod_database_code 2106853

loop_
_space_group_symop_id
_space_group_symop_operation_xyz
1 x,y,z
2 -x,-y,z
3 -x,-y,-z
4 x,y,-z
5 x+1/2,y,z+1/2
6 -x+1/2,-y,z+1/2
7 -x+1/2,-y,-z+1/2
8 x+1/2,y,-z+1/2

loop_
_atom_site_label
_atom_site_type_symbol
_atom_site_fract_x
_atom_site_fract_y
_atom_site_fract_z
_atom_site_occupancy
_atom_site_U_iso_or_equiv
S3 S 0.4533 -0.1031 0 1 0.0
Er2 Er 0.1801 0.0759 0 1 0.0
S9 S 0.3927 0.3327 0 1 0.0
S10 S 0.1437 0.3146 0.5 1 0.0
S1 S 0.2012 0.0079 0.5 1 0.0
La3 La 0.301 0.2794 0.5 1 0.0
S14 S 0 0.5 0 1 0.0
La1 La 0.3199 0.1035 0.5 1 0.0
S6 S 0.4056 0.1864 0 1 0.0
S4 S 0.1778 0.1585 0.5 1 0.0
S12 S 0.1985 0.4852 0.5 1 0.0
S13 S 0.3596 0.447 0.5 1 0.0
S2 S 0.4237 0.0371 0.5 1 0.0
Er4 Er 0.2522 0.4142 0.5 1 0.0
S8 S 0.2465 0.3189 0 1 0.0
Er1 Er 0 0 0 1 0.0
La2 La 0.1279 0.2094 0 1 0.0
La4 La 0.4567 0.3071 0.5 1 0.0
S5 S 0.2845 0.1684 0 1 0.0
La5 La 0.116 0.3913 0 1 0.0
S7 S 0.026 0.2351 0 1 0.0
S11 S 0.041 0.3859 0.5 1 0.0
Er5 Er 0.4265 0.472 0 1 0.0
Er3 Er 0.4736 0.1407 0 1 0.0
